data_1532817
loop_
_publ_author_name
'Libowitzky, E.'
'Giester, G.'

_publ_section_title
;
 Washing soda (natron), Na2 C O3 * 10(H2 O) revised: crystal structures at
 low and ambient temperatures
;
_journal_name_full 'Mineralogy and Petrology'
_journal_page_first 177
_journal_page_last 195
_journal_volume 77
_journal_year 2003
_chemical_formula_sum 'C H20 Na2 O13'
_chemical_name_systematic 'Na2 (C O3) (H2 O)10'
_space_group_IT_number 9
_symmetry_space_group_name_Hall 'C -2yc'
_symmetry_space_group_name_H-M 'C 1 c 1'
_cell_angle_alpha 90
_cell_angle_beta 115.97
_cell_angle_gamma 90
_cell_formula_units_Z 4
_cell_length_a 12.74
_cell_length_b 8.816
_cell_length_c 12.571
_cell_volume 1269.351
_citation_journal_id_ASTM MIPEE9
_cod_data_source_file Libowitzky_MIPEE9_2003_507.cif
_cod_data_source_block C1H20Na2O13
_cod_original_formula_sum 'C1 H20 Na2 O13'
_cod_database_code 1532817

loop_
_symmetry_equiv_pos_as_xyz
x,y,z
x,-y,z+1/2
x+1/2,y+1/2,z
x+1/2,-y+1/2,z+1/2

loop_
_atom_site_label
_atom_site_type_symbol
_atom_site_fract_x
_atom_site_fract_y
_atom_site_fract_z
_atom_site_occupancy
_atom_site_U_iso_or_equiv
H17 H+1 0.8187 0.36 -0.0658 1 0.0
O1 O-2 0.80782 0.13536 0.67698 1 0.0
Na1 Na+1 0.13371 -0.03546 0.12779 1 0.0
H16 H+1 0.8509 0.7964 0.7307 1 0.0
H14 H+1 0.0269 0.172 0.2296 1 0.0
H1 H+1 0.8121 0.227 0.6757 1 0.0
O7 O-2 0.08137 0.18169 0.20779 1 0.0
H20 H+1 0.2279 0.7423 0.0321 1 0.0
H5 H+1 -0.0764 0.789 0.0253 1 0.0
H6 H+1 -0.0933 0.8825 0.0901 1 0.0
H12 H+1 0.3815 0.027 0.2409 1 0.0
H3 H+1 0.2635 0.881 0.3766 1 0.0
H2 H+1 0.7377 0.1194 0.6379 1 0.0
H7 H+1 0.1004 0.132 -0.0923 1 0.0
H4 H+1 0.1842 0.768 0.3108 1 0.0
O10 O-2 0.20505 0.73245 0.08047 1 0.0
H15 H+1 -0.0658 0.7254 0.8213 1 0.0
H10 H+1 0.6278 -0.0136 0.7445 1 0.0
H9 H+1 0.6188 -0.0191 0.8415 1 0.0
H8 H+1 0.0627 0.2248 -0.0281 1 0.0
H19 H+1 0.1683 0.662 0.0613 1 0.0
O13 O-2 0.07225 0.43262 0.07036 1 0.0
H18 H+1 0.7227 0.2831 0.8509 1 0.0
O6 O-2 0.33045 0.05279 0.17553 1 0.0
H13 H+1 0.0643 0.2587 0.1642 1 0.0
O8 O-2 -0.08963 0.81429 0.78687 1 0.0
O12 O-2 0.00493 0.54031 0.89318 1 0.0
O5 O-2 0.66164 -0.04574 0.80511 1 0.0
O4 O-2 0.06179 0.12966 -0.04666 1 0.0
O3 O-2 -0.06433 0.87558 0.04647 1 0.0
C1 C+4 -0.00839 0.50611 -0.0146 1 0.0
Na2 Na+1 0.86654 0.03418 0.87291 1 0.0
O2 O-2 0.18774 0.85814 0.31986 1 0.0
O11 O-2 0.89833 0.54697 -0.00619 1 0.0
H11 H+1 0.3586 0.0416 0.1282 1 0.0
O9 O-2 0.78472 0.26685 -0.08754 1 0.0
